data_7014514
loop_
_publ_author_name
'Knapp, Caroline M.'
'Large, Joseph S.'
'Rees, Nicholas H.'
'Goicoechea, Jose M.'

_publ_section_title
;
 A versatile salt-metathesis route to heteroatomic clusters derived
 from phosphorus and arsenic Zintl anions.
;
_journal_issue 3
_journal_name_full 'Dalton transactions (Cambridge, England : 2003)'
_journal_page_first 735
_journal_page_last 745
_journal_paper_doi 10.1039/c0dt00918k
_journal_volume 40
_journal_year 2011
_chemical_formula_moiety '3(C18 H36 K N2 O6), P15 Sn, C2 H8 N2'
_chemical_formula_sum 'C56 H116 K3 N8 O18 P15 Sn'
_chemical_formula_weight 1890.11
_chemical_name_common (K(2,2,2-crypt))3(SnP15)*en
_chemical_name_systematic
;
[K(2,2,2-crypt)]3[SnP15]*en
;
_space_group_IT_number 73
_symmetry_cell_setting orthorhombic
_symmetry_space_group_name_Hall '-I 2b 2c'
_symmetry_space_group_name_H-M 'I b c a'
_atom_sites_solution_hydrogens geom
_atom_sites_solution_primary direct
_atom_sites_solution_secondary difmap
_audit_creation_method SHELXL-97
_cell_angle_alpha 90.00
_cell_angle_beta 90.00
_cell_angle_gamma 90.00
_cell_formula_units_Z 8
_cell_length_a 23.8480(3)
_cell_length_b 24.4219(4)
_cell_length_c 30.8233(4)
_cell_measurement_reflns_used 64705
_cell_measurement_temperature 150(2)
_cell_measurement_theta_max 23.817
_cell_measurement_theta_min 5.097
_cell_volume 17951.9(4)
_computing_cell_refinement
;
KappaCCD software "DENZO" (Otwinowski & Minor, 1996)
;
_computing_data_collection
;
KappaCCD software "Collect" (Nonius, 2000)
;
_computing_data_reduction
;
KappaCCD software "DENZO" (Otwinowski & Minor, 1996)
;
_computing_molecular_graphics 'WinGX (Farrugia, 2005)'
_computing_publication_material 'XCIF (Sheldrick, 2001)'
_computing_structure_refinement 'SHELXL-97 (Sheldrick, 1997)'
_computing_structure_solution 'SHELXS-97 (Sheldrick, 1990)'
_diffrn_ambient_temperature 150(2)
_diffrn_measured_fraction_theta_full 0.989
_diffrn_measured_fraction_theta_max 0.989
_diffrn_measurement_device_type 'Nonius KappaCCD'
_diffrn_measurement_method 'omega scans'
_diffrn_radiation_monochromator graphite
_diffrn_radiation_source 'fine-focus sealed tube'
_diffrn_radiation_type MoK\a
_diffrn_radiation_wavelength 0.71073
_diffrn_reflns_av_R_equivalents 0.0219
_diffrn_reflns_av_sigmaI/netI 0.0310
_diffrn_reflns_limit_h_max 27
_diffrn_reflns_limit_h_min -27
_diffrn_reflns_limit_k_max 27
_diffrn_reflns_limit_k_min -27
_diffrn_reflns_limit_l_max 34
_diffrn_reflns_limit_l_min -34
_diffrn_reflns_number 13132
_diffrn_reflns_theta_full 23.80
_diffrn_reflns_theta_max 23.80
_diffrn_reflns_theta_min 5.10
_exptl_absorpt_coefficient_mu 0.752
_exptl_absorpt_correction_T_max 0.9634
_exptl_absorpt_correction_T_min 0.9152
_exptl_absorpt_correction_type multi-scan
_exptl_absorpt_process_details 'DENZO/SCALEPACK (Otwinowski & Minor, 1997)'
_exptl_crystal_colour yellow
_exptl_crystal_density_diffrn 1.399
_exptl_crystal_density_method 'not measured'
_exptl_crystal_description plate
_exptl_crystal_F_000 7872
_exptl_crystal_size_max 0.12
_exptl_crystal_size_mid 0.08
_exptl_crystal_size_min 0.05
_refine_diff_density_max 1.150
_refine_diff_density_min -1.100
_refine_diff_density_rms 0.073
_refine_ls_extinction_method none
_refine_ls_goodness_of_fit_ref 1.026
_refine_ls_hydrogen_treatment constr
_refine_ls_matrix_type full
_refine_ls_number_parameters 456
_refine_ls_number_reflns 6818
_refine_ls_number_restraints 18
_refine_ls_restrained_S_all 1.029
_refine_ls_R_factor_all 0.0902
_refine_ls_R_factor_gt 0.0638
_refine_ls_shift/su_max 0.001
_refine_ls_shift/su_mean 0.000
_refine_ls_structure_factor_coef Fsqd
_refine_ls_weighting_details 'calc w=1/[\s^2^(Fo^2^)+(0.0510P)^2^+131.5054P] where P=(Fo^2^+2Fc^2^)/3'
_refine_ls_weighting_scheme calc
_refine_ls_wR_factor_gt 0.1420
_refine_ls_wR_factor_ref 0.1603
_reflns_number_gt 5103
_reflns_number_total 6818
_reflns_threshold_expression >2\s(I)
_cod_data_source_file C0DT00918K.TXT
_cod_data_source_block 5
_cod_depositor_comments
;
The following automatic conversions were performed:
'_symmetry_cell_setting' value 'Orthorhombic' changed to 'orthorhombic'
according to '/home/saulius/struct/CIF-dictionaries/cif_core.dic'
dictionary named 'cif_core.dic' version 2.4.1 from 2010-06-29.

Automatic conversion script
Id: cif_fix_enum 1555 2011-01-17 13:19:09Z saulius 
;
_cod_original_sg_symbol_H-M Ibca
_cod_database_code 7014514

loop_
_symmetry_equiv_pos_as_xyz
'x, y, z'
'-x+1/2, -y, z+1/2'
'-x, y+1/2, -z+1/2'
'x+1/2, -y+1/2, -z'
'x+1/2, y+1/2, z+1/2'
'-x+1, -y+1/2, z+1'
'-x+1/2, y+1, -z+1'
'x+1, -y+1, -z+1/2'
'-x, -y, -z'
'x-1/2, y, -z-1/2'
'x, -y-1/2, z-1/2'
'-x-1/2, y-1/2, z'
'-x+1/2, -y+1/2, -z+1/2'
'x, y+1/2, -z'
'x+1/2, -y, z'
'-x, y, z+1/2'

loop_
_atom_site_label
_atom_site_type_symbol
_atom_site_fract_x
_atom_site_fract_y
_atom_site_fract_z
_atom_site_U_iso_or_equiv
_atom_site_adp_type
_atom_site_occupancy
_atom_site_symmetry_multiplicity
_atom_site_calc_flag
_atom_site_refinement_flags
_atom_site_disorder_assembly
_atom_site_disorder_group
P1 P 1.06913(7) 0.21508(7) 0.42761(5) 0.0584(4) Uani 1 1 d . . .
P2 P 1.03259(6) 0.15451(6) 0.38376(5) 0.0559(4) Uani 1 1 d . . .
P3 P 0.89917(9) 0.22407(6) 0.38162(5) 0.0698(5) Uani 1 1 d . . .
P4 P 1.14666(7) 0.17476(7) 0.44338(5) 0.0612(4) Uani 1 1 d . . .
P5 P 0.89935(7) 0.35715(6) 0.33727(5) 0.0570(4) Uani 1 1 d . . .
P6 P 0.85372(8) 0.27564(7) 0.33485(5) 0.0680(5) Uani 1 1 d . . .
P7 P 0.82380(7) 0.34321(8) 0.37881(6) 0.0681(5) Uani 1 1 d . . .
P8 P 0.97032(3) 0.20257(3) 0.32774(2) 0.0634(2) Uani 0.50 1 d P . .
Sn1 Sn 0.97032(3) 0.20257(3) 0.32774(2) 0.0634(2) Uani 0.50 1 d P . .
K1 K 0.59462(5) 0.13322(5) 0.39479(4) 0.0540(3) Uani 1 1 d . . .
N1 N 0.5552(3) 0.1069(3) 0.4836(2) 0.099(2) Uani 1 1 d . . .
N2 N 0.6327(4) 0.1607(4) 0.3043(2) 0.136(4) Uani 1 1 d . . .
O1 O 0.4773(2) 0.1390(2) 0.4129(2) 0.0976(17) Uani 1 1 d . . .
O2 O 0.5169(3) 0.1772(3) 0.3332(2) 0.114(2) Uani 1 1 d . . .
O3 O 0.61628(18) 0.02902(16) 0.42992(13) 0.0648(11) Uani 1 1 d . . .
O4 O 0.6376(2) 0.04895(19) 0.34094(13) 0.0765(13) Uani 1 1 d . . .
O5 O 0.6393(3) 0.1913(3) 0.4638(3) 0.122(2) Uani 1 1 d . . .
O6 O 0.6858(3) 0.2056(3) 0.3820(3) 0.138(3) Uani 1 1 d . . .
C101 C 0.4924(4) 0.1044(4) 0.4841(3) 0.104(3) Uani 1 1 d . . .
H10G H 0.4805 0.0679 0.4735 0.125 Uiso 1 1 calc R . .
H10H H 0.4793 0.1082 0.5144 0.125 Uiso 1 1 calc R . .
C102 C 0.4649(4) 0.1473(4) 0.4570(4) 0.120(3) Uani 1 1 d . . .
H10M H 0.4238 0.1459 0.4613 0.144 Uiso 1 1 calc R . .
H10N H 0.4783 0.1839 0.4660 0.144 Uiso 1 1 calc R . .
C103 C 0.4458(4) 0.1724(4) 0.3835(4) 0.121(3) Uani 1 1 d . . .
H10I H 0.4525 0.2115 0.3902 0.145 Uiso 1 1 calc R . .
H10J H 0.4053 0.1649 0.3872 0.145 Uiso 1 1 calc R . .
C104 C 0.4620(5) 0.1613(6) 0.3390(5) 0.148(4) Uani 1 1 d . . .
H10E H 0.4580 0.1217 0.3327 0.177 Uiso 1 1 calc R . .
H10F H 0.4374 0.1817 0.3188 0.177 Uiso 1 1 calc R . .
C105 C 0.5326(6) 0.1751(6) 0.2879(3) 0.155(5) Uani 1 1 d . . .
H10Q H 0.5066 0.1977 0.2704 0.186 Uiso 1 1 calc R . .
H10R H 0.5312 0.1370 0.2772 0.186 Uiso 1 1 calc R . .
C106 C 0.5922(6) 0.1975(5) 0.2848(3) 0.149(5) Uani 1 1 d . . .
H10O H 0.6019 0.2032 0.2539 0.178 Uiso 1 1 calc R . .
H10P H 0.5940 0.2335 0.2995 0.178 Uiso 1 1 calc R . .
C107 C 0.5794(5) 0.0548(4) 0.4977(3) 0.115(3) Uani 1 1 d . . .
H10C H 0.5579 0.0411 0.5229 0.138 Uiso 1 1 calc R . .
H10D H 0.6184 0.0612 0.5073 0.138 Uiso 1 1 calc R . .
C108 C 0.5794(4) 0.0120(3) 0.4632(3) 0.106(3) Uani 1 1 d . . .
H10K H 0.5921 -0.0234 0.4754 0.127 Uiso 1 1 calc R . .
H10L H 0.5411 0.0072 0.4515 0.127 Uiso 1 1 calc R . .
C109 C 0.6252(3) -0.0131(3) 0.3988(2) 0.079(2) Uani 1 1 d . . .
H10A H 0.5888 -0.0242 0.3861 0.095 Uiso 1 1 calc R . .
H10B H 0.6419 -0.0454 0.4131 0.095 Uiso 1 1 calc R . .
C110 C 0.6620(3) 0.0058(3) 0.3647(2) 0.087(2) Uani 1 1 d . . .
H11A H 0.6978 0.0185 0.3776 0.105 Uiso 1 1 calc R . .
H11B H 0.6705 -0.0250 0.3448 0.105 Uiso 1 1 calc R . .
C111 C 0.6696(5) 0.0647(5) 0.3049(3) 0.142(5) Uani 1 1 d . . .
H11I H 0.6750 0.0329 0.2854 0.171 Uiso 1 1 calc R . .
H11J H 0.7070 0.0773 0.3146 0.171 Uiso 1 1 calc R . .
C112 C 0.6406(5) 0.1105(5) 0.2803(3) 0.146(5) Uani 1 1 d . . .
H11C H 0.6628 0.1188 0.2540 0.176 Uiso 1 1 calc R . .
H11D H 0.6035 0.0972 0.2706 0.176 Uiso 1 1 calc R . .
C113 C 0.5710(5) 0.1502(5) 0.5119(3) 0.134(4) Uani 1 1 d . . .
H11G H 0.5645 0.1389 0.5423 0.161 Uiso 1 1 calc R . .
H11H H 0.5474 0.1827 0.5059 0.161 Uiso 1 1 calc R . .
C114 C 0.6342(5) 0.1656(6) 0.5057(3) 0.148(5) Uani 1 1 d . . .
H11O H 0.6465 0.1911 0.5288 0.177 Uiso 1 1 calc R . .
H11P H 0.6579 0.1323 0.5070 0.177 Uiso 1 1 calc R . .
C115 C 0.6920(5) 0.2108(6) 0.4566(5) 0.152(5) Uani 1 1 d . . .
H11E H 0.7182 0.1794 0.4548 0.183 Uiso 1 1 calc R . .
H11F H 0.7034 0.2335 0.4817 0.183 Uiso 1 1 calc R . .
C116 C 0.6973(4) 0.2425(4) 0.4184(7) 0.171(7) Uani 1 1 d U . .
H11M H 0.7356 0.2578 0.4160 0.205 Uiso 1 1 calc R . .
H11N H 0.6701 0.2731 0.4186 0.205 Uiso 1 1 calc R . .
C117 C 0.6887(6) 0.2336(7) 0.3442(7) 0.195(8) Uani 1 1 d . . .
H11Q H 0.7238 0.2552 0.3432 0.235 Uiso 1 1 calc R . .
H11R H 0.6567 0.2592 0.3420 0.235 Uiso 1 1 calc R . .
C118 C 0.6873(5) 0.1944(8) 0.3073(5) 0.180(8) Uani 1 1 d U . .
H11K H 0.7194 0.1689 0.3102 0.216 Uiso 1 1 calc R . .
H11L H 0.6923 0.2151 0.2800 0.216 Uiso 1 1 calc R . .
K2 K 0.12801(7) 0.5000 0.2500 0.0705(6) Uani 1 2 d S . .
N21 N 0.1245(4) 0.4766(3) 0.3451(2) 0.114(3) Uani 1 1 d . . .
O21 O 0.1842(2) 0.40583(18) 0.28030(15) 0.0802(13) Uani 1 1 d . . .
O22 O 0.16566(18) 0.42001(18) 0.19013(15) 0.0726(12) Uani 1 1 d . . .
O23 O 0.0251(3) 0.4980(4) 0.2936(4) 0.157(3) Uani 1 1 d . . .
C201 C 0.1673(5) 0.4349(4) 0.3541(3) 0.124(3) Uani 1 1 d . . .
H20E H 0.1615 0.4205 0.3838 0.149 Uiso 1 1 calc R . .
H20F H 0.2047 0.4523 0.3531 0.149 Uiso 1 1 calc R . .
C202 C 0.1663(5) 0.3867(4) 0.3219(3) 0.129(4) Uani 1 1 d . . .
H20G H 0.1916 0.3573 0.3321 0.155 Uiso 1 1 calc R . .
H20H H 0.1279 0.3716 0.3198 0.155 Uiso 1 1 calc R . .
C203 C 0.1832(3) 0.3628(3) 0.2492(3) 0.080(2) Uani 1 1 d . . .
H20C H 0.1443 0.3494 0.2455 0.096 Uiso 1 1 calc R . .
H20D H 0.2065 0.3318 0.2596 0.096 Uiso 1 1 calc R . .
C204 C 0.2047(3) 0.3825(3) 0.2077(2) 0.0782(19) Uani 1 1 d . . .
H20A H 0.2414 0.4008 0.2121 0.094 Uiso 1 1 calc R . .
H20B H 0.2102 0.3514 0.1876 0.094 Uiso 1 1 calc R . .
C205 C 0.1830(4) 0.4397(4) 0.1491(3) 0.112(3) Uani 1 1 d . . .
H20M H 0.1921 0.4086 0.1297 0.135 Uiso 1 1 calc R . .
H20N H 0.2170 0.4626 0.1523 0.135 Uiso 1 1 calc R . .
C206 C 0.1362(5) 0.4732(4) 0.1298(3) 0.130(4) Uani 1 1 d . . .
H20O H 0.1462 0.4834 0.0997 0.155 Uiso 1 1 calc R . .
H20P H 0.1018 0.4505 0.1286 0.155 Uiso 1 1 calc R . .
C207 C 0.0677(5) 0.4571(5) 0.3566(4) 0.142(4) Uani 1 1 d . . .
H20K H 0.0643 0.4182 0.3480 0.170 Uiso 1 1 calc R . .
H20L H 0.0631 0.4592 0.3884 0.170 Uiso 1 1 calc R . .
C208 C 0.0242(5) 0.4869(5) 0.3368(5) 0.150(5) Uani 1 1 d . . .
H20I H -0.0111 0.4671 0.3428 0.180 Uiso 1 1 calc R . .
H20J H 0.0217 0.5225 0.3521 0.180 Uiso 1 1 calc R . .
C209 C -0.0158(6) 0.4909(10) 0.2733(6) 0.286(13) Uani 1 1 d U . .
H20Q H -0.0469 0.5099 0.2883 0.343 Uiso 1 1 calc R . .
H20R H -0.0243 0.4512 0.2739 0.343 Uiso 1 1 calc R . .
C1E C 0.2348(6) 0.0511(7) 0.5195(6) 0.211(9) Uani 1 1 d . . .
H1E4 H 0.2609 0.0390 0.5426 0.253 Uiso 1 1 calc R . .
H1E5 H 0.2058 0.0222 0.5169 0.253 Uiso 1 1 calc R . .
N1E N 0.2060(5) 0.1011(7) 0.5359(3) 0.187(5) Uani 1 1 d . . .
H1E1 H 0.1879 0.0932 0.5612 0.281 Uiso 0.67 1 calc PR . .
H1E2 H 0.1807 0.1129 0.5159 0.281 Uiso 0.67 1 calc PR . .
H1E3 H 0.2318 0.1279 0.5408 0.281 Uiso 0.67 1 calc PR . .

loop_
_atom_site_aniso_label
_atom_site_aniso_U_11
_atom_site_aniso_U_22
_atom_site_aniso_U_33
_atom_site_aniso_U_23
_atom_site_aniso_U_13
_atom_site_aniso_U_12
P1 0.0683(10) 0.0665(10) 0.0404(8) 0.0060(7) 0.0087(7) 0.0185(8)
P2 0.0503(9) 0.0572(9) 0.0603(9) 0.0097(7) 0.0093(7) -0.0015(7)
P3 0.1252(16) 0.0417(8) 0.0425(8) -0.0008(6) 0.0043(9) -0.0049(9)
P4 0.0565(9) 0.0661(10) 0.0611(9) 0.0002(8) 0.0014(7) 0.0031(8)
P5 0.0560(9) 0.0526(9) 0.0623(9) 0.0137(7) -0.0128(7) -0.0072(7)
P6 0.0855(12) 0.0659(10) 0.0526(9) 0.0133(8) -0.0180(8) -0.0296(9)
P7 0.0506(9) 0.0775(12) 0.0761(11) 0.0199(9) -0.0127(8) -0.0066(8)
P8 0.0653(4) 0.0523(4) 0.0725(5) -0.0040(3) 0.0250(3) -0.0070(3)
Sn1 0.0653(4) 0.0523(4) 0.0725(5) -0.0040(3) 0.0250(3) -0.0070(3)
K1 0.0535(7) 0.0491(7) 0.0594(7) -0.0033(6) 0.0134(6) 0.0021(6)
N1 0.130(6) 0.098(5) 0.071(4) -0.019(4) 0.037(4) -0.003(4)
N2 0.159(8) 0.165(8) 0.085(5) 0.055(5) 0.049(5) 0.095(7)
O1 0.071(3) 0.082(3) 0.140(5) 0.019(3) 0.040(3) 0.017(3)
O2 0.094(4) 0.119(5) 0.129(5) 0.034(4) 0.012(4) 0.044(4)
O3 0.073(3) 0.059(2) 0.063(2) 0.004(2) 0.007(2) -0.002(2)
O4 0.091(3) 0.079(3) 0.059(3) -0.008(2) 0.000(2) 0.037(3)
O5 0.093(4) 0.119(5) 0.154(6) -0.057(4) -0.009(4) -0.032(4)
O6 0.092(4) 0.126(6) 0.196(8) 0.046(6) 0.042(5) -0.030(4)
C101 0.104(7) 0.123(7) 0.086(5) 0.002(5) 0.052(5) -0.003(6)
C102 0.115(7) 0.079(6) 0.165(9) -0.009(6) 0.064(7) 0.009(5)
C103 0.071(5) 0.107(7) 0.185(11) 0.021(7) 0.010(6) 0.038(5)
C104 0.112(9) 0.157(11) 0.174(12) 0.033(9) -0.016(9) 0.032(8)
C105 0.186(13) 0.189(12) 0.091(7) 0.035(7) -0.011(8) 0.090(11)
C106 0.187(12) 0.150(9) 0.109(7) 0.070(7) 0.074(8) 0.093(9)
C107 0.159(9) 0.131(8) 0.056(4) 0.017(5) 0.032(5) 0.021(7)
C108 0.124(7) 0.086(6) 0.108(6) 0.029(5) 0.029(6) 0.008(5)
C109 0.094(5) 0.050(4) 0.094(5) -0.007(4) -0.019(4) 0.015(4)
C110 0.106(6) 0.082(5) 0.074(4) -0.008(4) -0.002(4) 0.048(5)
C111 0.202(11) 0.164(9) 0.060(5) 0.015(5) 0.036(6) 0.111(9)
C112 0.181(10) 0.201(11) 0.057(5) 0.029(6) 0.036(6) 0.121(10)
C113 0.170(11) 0.156(9) 0.076(6) -0.053(6) 0.032(6) -0.022(8)
C114 0.141(10) 0.220(13) 0.082(7) -0.087(8) -0.002(6) -0.004(9)
C115 0.107(9) 0.117(9) 0.234(15) -0.040(10) -0.032(9) -0.022(7)
C116 0.082(7) 0.073(7) 0.36(2) 0.007(11) -0.041(10) -0.036(6)
C117 0.139(11) 0.174(14) 0.27(2) 0.085(15) 0.112(13) -0.009(10)
C118 0.110(9) 0.242(17) 0.189(13) 0.141(13) 0.085(9) 0.053(10)
K2 0.0397(10) 0.0656(12) 0.1064(16) 0.0019(11) 0.000 0.000
N21 0.147(7) 0.092(5) 0.104(5) 0.007(4) 0.055(5) -0.027(5)
O21 0.100(4) 0.058(3) 0.083(3) 0.019(2) 0.001(3) -0.011(2)
O22 0.064(3) 0.070(3) 0.083(3) 0.010(2) -0.009(2) 0.009(2)
O23 0.082(5) 0.187(8) 0.203(9) 0.026(7) 0.034(5) -0.019(5)
C201 0.179(10) 0.109(8) 0.084(6) 0.033(6) 0.019(6) -0.001(7)
C202 0.193(11) 0.078(6) 0.116(7) 0.040(6) 0.037(7) 0.005(6)
C203 0.080(5) 0.052(4) 0.108(6) 0.013(4) -0.017(4) 0.002(3)
C204 0.070(4) 0.071(4) 0.093(5) -0.003(4) -0.014(4) 0.015(4)
C205 0.145(8) 0.103(7) 0.089(6) 0.003(5) 0.009(6) 0.018(6)
C206 0.197(11) 0.097(7) 0.094(6) 0.008(5) -0.031(7) 0.020(7)
C207 0.144(10) 0.131(9) 0.151(10) 0.023(8) 0.061(8) -0.056(8)
C208 0.135(11) 0.139(10) 0.174(13) 0.060(9) 0.022(9) -0.054(8)
C209 0.096(9) 0.42(3) 0.34(3) 0.14(2) -0.022(12) -0.104(15)
C1E 0.133(15) 0.204(15) 0.30(3) 0.068(15) 0.013(13) 0.015(11)
N1E 0.140(9) 0.310(17) 0.111(7) 0.067(9) 0.003(6) 0.011(10)

loop_
_atom_type_symbol
_atom_type_description
_atom_type_scat_dispersion_real
_atom_type_scat_dispersion_imag
_atom_type_scat_source
C C 0.0033 0.0016 'International Tables Vol C Tables 4.2.6.8 and 6.1.1.4'
H H 0.0000 0.0000 'International Tables Vol C Tables 4.2.6.8 and 6.1.1.4'
N N 0.0061 0.0033 'International Tables Vol C Tables 4.2.6.8 and 6.1.1.4'
O O 0.0106 0.0060 'International Tables Vol C Tables 4.2.6.8 and 6.1.1.4'
P P 0.1023 0.0942 'International Tables Vol C Tables 4.2.6.8 and 6.1.1.4'
K K 0.2009 0.2494 'International Tables Vol C Tables 4.2.6.8 and 6.1.1.4'
Sn Sn -0.6537 1.4246 'International Tables Vol C Tables 4.2.6.8 and 6.1.1.4'

loop_
_geom_angle_atom_site_label_1
_geom_angle_atom_site_label_2
_geom_angle_atom_site_label_3
_geom_angle
_geom_angle_site_symmetry_1
_geom_angle_site_symmetry_3
_geom_angle_publ_flag
P4 P1 P2 99.94(9) . . ?
P4 P1 P3 99.22(10) . 6_654 ?
P2 P1 P3 101.36(8) . 6_654 ?
P5 P2 P1 101.41(8) 6_654 . ?
P5 P2 P8 92.77(7) 6_654 . ?
P1 P2 P8 109.74(8) . . ?
P1 P3 P6 101.89(9) 6_654 . ?
P1 P3 P8 110.36(10) 6_654 . ?
P6 P3 P8 91.13(8) . . ?
P1 P4 P7 99.52(9) . 6_654 ?
P2 P5 P7 101.73(9) 6_654 . ?
P2 P5 P6 105.29(8) 6_654 . ?
P7 P5 P6 59.94(8) . . ?
P3 P6 P7 100.44(9) . . ?
P3 P6 P5 104.13(9) . . ?
P7 P6 P5 59.29(8) . . ?
P4 P7 P5 107.23(9) 6_654 . ?
P4 P7 P6 107.63(10) 6_654 . ?
P5 P7 P6 60.77(8) . . ?
P3 P8 P2 92.47(6) . . ?
P3 P8 Sn1 100.35(5) . 6_654 ?
P2 P8 Sn1 95.09(4) . 6_654 ?
O5 K1 O3 95.57(19) . . ?
O5 K1 O6 59.4(3) . . ?
O3 K1 O6 118.55(18) . . ?
O5 K1 O4 133.02(17) . . ?
O3 K1 O4 60.16(13) . . ?
O6 K1 O4 95.4(2) . . ?
O5 K1 O1 101.6(2) . . ?
O3 K1 O1 98.57(14) . . ?
O6 K1 O1 138.50(19) . . ?
O4 K1 O1 120.27(16) . . ?
O5 K1 O2 124.5(2) . . ?
O3 K1 O2 135.50(18) . . ?
O6 K1 O2 99.8(2) . . ?
O4 K1 O2 96.77(16) . . ?
O1 K1 O2 58.47(18) . . ?
O5 K1 N1 61.6(2) . . ?
O3 K1 N1 60.45(17) . . ?
O6 K1 N1 120.5(3) . . ?
O4 K1 N1 119.86(17) . . ?
O1 K1 N1 61.3(2) . . ?
O2 K1 N1 119.2(2) . . ?
O5 K1 N2 118.8(3) . . ?
O3 K1 N2 120.21(18) . . ?
O6 K1 N2 60.0(3) . . ?
O4 K1 N2 60.7(2) . . ?
O1 K1 N2 117.8(2) . . ?
O2 K1 N2 59.8(2) . . ?
N1 K1 N2 179.0(2) . . ?
C113 N1 C107 111.2(8) . . ?
C113 N1 C101 106.8(7) . . ?
C107 N1 C101 110.7(8) . . ?
C113 N1 K1 108.8(5) . . ?
C107 N1 K1 109.7(4) . . ?
C101 N1 K1 109.6(5) . . ?
C112 N2 C106 113.7(9) . . ?
C112 N2 C118 111.9(10) . . ?
C106 N2 C118 104.9(10) . . ?
C112 N2 K1 109.0(6) . . ?
C106 N2 K1 108.8(5) . . ?
C118 N2 K1 108.5(7) . . ?
C102 O1 C103 114.7(7) . . ?
C102 O1 K1 113.7(5) . . ?
C103 O1 K1 114.7(5) . . ?
C104 O2 C105 111.2(10) . . ?
C104 O2 K1 115.1(6) . . ?
C105 O2 K1 117.4(5) . . ?
C108 O3 C109 111.7(6) . . ?
C108 O3 K1 115.6(4) . . ?
C109 O3 K1 114.9(4) . . ?
C111 O4 C110 113.1(6) . . ?
C111 O4 K1 117.5(5) . . ?
C110 O4 K1 112.8(4) . . ?
C115 O5 C114 112.1(10) . . ?
C115 O5 K1 114.1(7) . . ?
C114 O5 K1 115.7(5) . . ?
C117 O6 C116 109.9(12) . . ?
C117 O6 K1 118.4(9) . . ?
C116 O6 K1 114.9(7) . . ?
C102 C101 N1 113.8(7) . . ?
C102 C101 H10G 108.8 . . ?
N1 C101 H10G 108.8 . . ?
C102 C101 H10H 108.8 . . ?
N1 C101 H10H 108.8 . . ?
H10G C101 H10H 107.7 . . ?
O1 C102 C101 110.3(7) . . ?
O1 C102 H10M 109.6 . . ?
C101 C102 H10M 109.6 . . ?
O1 C102 H10N 109.6 . . ?
C101 C102 H10N 109.6 . . ?
H10M C102 H10N 108.1 . . ?
O1 C103 C104 110.6(8) . . ?
O1 C103 H10I 109.5 . . ?
C104 C103 H10I 109.5 . . ?
O1 C103 H10J 109.5 . . ?
C104 C103 H10J 109.5 . . ?
H10I C103 H10J 108.1 . . ?
O2 C104 C103 108.8(11) . . ?
O2 C104 H10E 109.9 . . ?
C103 C104 H10E 109.9 . . ?
O2 C104 H10F 109.9 . . ?
C103 C104 H10F 109.9 . . ?
H10E C104 H10F 108.3 . . ?
O2 C105 C106 106.9(10) . . ?
O2 C105 H10Q 110.3 . . ?
C106 C105 H10Q 110.3 . . ?
O2 C105 H10R 110.3 . . ?
C106 C105 H10R 110.3 . . ?
H10Q C105 H10R 108.6 . . ?
N2 C106 C105 111.8(9) . . ?
N2 C106 H10O 109.3 . . ?
C105 C106 H10O 109.3 . . ?
N2 C106 H10P 109.3 . . ?
C105 C106 H10P 109.3 . . ?
H10O C106 H10P 107.9 . . ?
N1 C107 C108 113.5(7) . . ?
N1 C107 H10C 108.9 . . ?
C108 C107 H10C 108.9 . . ?
N1 C107 H10D 108.9 . . ?
C108 C107 H10D 108.9 . . ?
H10C C107 H10D 107.7 . . ?
O3 C108 C107 108.1(7) . . ?
O3 C108 H10K 110.1 . . ?
C107 C108 H10K 110.1 . . ?
O3 C108 H10L 110.1 . . ?
C107 C108 H10L 110.1 . . ?
H10K C108 H10L 108.4 . . ?
O3 C109 C110 110.5(6) . . ?
O3 C109 H10A 109.5 . . ?
C110 C109 H10A 109.5 . . ?
O3 C109 H10B 109.5 . . ?
C110 C109 H10B 109.5 . . ?
H10A C109 H10B 108.1 . . ?
O4 C110 C109 111.4(6) . . ?
O4 C110 H11A 109.4 . . ?
C109 C110 H11A 109.4 . . ?
O4 C110 H11B 109.4 . . ?
C109 C110 H11B 109.4 . . ?
H11A C110 H11B 108.0 . . ?
O4 C111 C112 110.5(7) . . ?
O4 C111 H11I 109.5 . . ?
C112 C111 H11I 109.5 . . ?
O4 C111 H11J 109.5 . . ?
C112 C111 H11J 109.5 . . ?
H11I C111 H11J 108.1 . . ?
N2 C112 C111 115.4(8) . . ?
N2 C112 H11C 108.4 . . ?
C111 C112 H11C 108.4 . . ?
N2 C112 H11D 108.4 . . ?
C111 C112 H11D 108.4 . . ?
H11C C112 H11D 107.5 . . ?
N1 C113 C114 111.0(8) . . ?
N1 C113 H11G 109.4 . . ?
C114 C113 H11G 109.4 . . ?
N1 C113 H11H 109.4 . . ?
C114 C113 H11H 109.4 . . ?
H11G C113 H11H 108.0 . . ?
O5 C114 C113 107.1(9) . . ?
O5 C114 H11O 110.3 . . ?
C113 C114 H11O 110.3 . . ?
O5 C114 H11P 110.3 . . ?
C113 C114 H11P 110.3 . . ?
H11O C114 H11P 108.6 . . ?
O5 C115 C116 114.1(11) . . ?
O5 C115 H11E 108.7 . . ?
C116 C115 H11E 108.7 . . ?
O5 C115 H11F 108.7 . . ?
C116 C115 H11F 108.7 . . ?
H11E C115 H11F 107.6 . . ?
C115 C116 O6 106.6(9) . . ?
C115 C116 H11M 110.4 . . ?
O6 C116 H11M 110.4 . . ?
C115 C116 H11N 110.4 . . ?
O6 C116 H11N 110.4 . . ?
H11M C116 H11N 108.6 . . ?
O6 C117 C118 109.5(13) . . ?
O6 C117 H11Q 109.8 . . ?
C118 C117 H11Q 109.8 . . ?
O6 C117 H11R 109.8 . . ?
C118 C117 H11R 109.8 . . ?
H11Q C117 H11R 108.2 . . ?
C117 C118 N2 114.1(10) . . ?
C117 C118 H11K 108.7 . . ?
N2 C118 H11K 108.7 . . ?
C117 C118 H11L 108.7 . . ?
N2 C118 H11L 108.7 . . ?
H11K C118 H11L 107.6 . . ?
O23 K2 O23 57.4(5) 8_455 . ?
O23 K2 O21 126.1(2) 8_455 . ?
O23 K2 O21 104.1(2) . . ?
O23 K2 O21 104.1(2) 8_455 8_455 ?
O23 K2 O21 126.1(2) . 8_455 ?
O21 K2 O21 123.3(2) . 8_455 ?
O23 K2 O22 125.3(2) 8_455 8_455 ?
O23 K2 O22 88.7(2) . 8_455 ?
O21 K2 O22 101.30(14) . 8_455 ?
O21 K2 O22 60.20(13) 8_455 8_455 ?
O23 K2 O22 88.7(2) 8_455 . ?
O23 K2 O22 125.3(2) . . ?
O21 K2 O22 60.20(13) . . ?
O21 K2 O22 101.30(14) 8_455 . ?
O22 K2 O22 143.06(19) 8_455 . ?
O23 K2 N21 116.8(3) 8_455 . ?
O23 K2 N21 60.1(3) . . ?
O21 K2 N21 62.1(2) . . ?
O21 K2 N21 119.60(18) 8_455 . ?
O22 K2 N21 60.11(17) 8_455 . ?
O22 K2 N21 121.05(19) . . ?
O23 K2 N21 60.1(3) 8_455 8_455 ?
O23 K2 N21 116.8(3) . 8_455 ?
O21 K2 N21 119.60(18) . 8_455 ?
O21 K2 N21 62.1(2) 8_455 8_455 ?
O22 K2 N21 121.05(19) 8_455 8_455 ?
O22 K2 N21 60.11(17) . 8_455 ?
N21 K2 N21 176.8(4) . 8_455 ?
O23 K2 C209 40.8(4) 8_455 . ?
O23 K2 C209 17.0(4) . . ?
O21 K2 C209 110.2(4) . . ?
O21 K2 C209 125.7(4) 8_455 . ?
O22 K2 C209 102.7(4) 8_455 . ?
O22 K2 C209 113.5(4) . . ?
N21 K2 C209 76.1(3) . . ?
N21 K2 C209 100.7(3) 8_455 . ?
O23 K2 C209 17.0(4) 8_455 8_455 ?
O23 K2 C209 40.8(4) . 8_455 ?
O21 K2 C209 125.7(4) . 8_455 ?
O21 K2 C209 110.2(4) 8_455 8_455 ?
O22 K2 C209 113.5(4) 8_455 8_455 ?
O22 K2 C209 102.7(4) . 8_455 ?
N21 K2 C209 100.7(3) . 8_455 ?
N21 K2 C209 76.1(3) 8_455 8_455 ?
C209 K2 C209 24.8(5) . 8_455 ?
C201 N21 C206 110.4(9) . 8_455 ?
C201 N21 C207 111.6(9) . . ?
C206 N21 C207 108.3(8) 8_455 . ?
C201 N21 K2 107.3(5) . . ?
C206 N21 K2 110.5(5) 8_455 . ?
C207 N21 K2 108.7(7) . . ?
C203 O21 C202 110.9(6) . . ?
C203 O21 K2 111.8(4) . . ?
C202 O21 K2 114.9(5) . . ?
C204 O22 C205 111.7(6) . . ?
C204 O22 K2 113.9(4) . . ?
C205 O22 K2 116.1(4) . . ?
C209 O23 C208 118.7(11) . . ?
C209 O23 K2 118.5(11) . . ?
C208 O23 K2 119.2(8) . . ?
N21 C201 C202 113.5(9) . . ?
N21 C201 H20E 108.9 . . ?
C202 C201 H20E 108.9 . . ?
N21 C201 H20F 108.9 . . ?
C202 C201 H20F 108.9 . . ?
H20E C201 H20F 107.7 . . ?
O21 C202 C201 108.8(7) . . ?
O21 C202 H20G 109.9 . . ?
C201 C202 H20G 109.9 . . ?
O21 C202 H20H 109.9 . . ?
C201 C202 H20H 109.9 . . ?
H20G C202 H20H 108.3 . . ?
O21 C203 C204 109.8(5) . . ?
O21 C203 H20C 109.7 . . ?
C204 C203 H20C 109.7 . . ?
O21 C203 H20D 109.7 . . ?
C204 C203 H20D 109.7 . . ?
H20C C203 H20D 108.2 . . ?
O22 C204 C203 108.6(6) . . ?
O22 C204 H20A 110.0 . . ?
C203 C204 H20A 110.0 . . ?
O22 C204 H20B 110.0 . . ?
C203 C204 H20B 110.0 . . ?
H20A C204 H20B 108.4 . . ?
O22 C205 C206 108.7(8) . . ?
O22 C205 H20M 110.0 . . ?
C206 C205 H20M 110.0 . . ?
O22 C205 H20N 110.0 . . ?
C206 C205 H20N 110.0 . . ?
H20M C205 H20N 108.3 . . ?
N21 C206 C205 112.5(8) 8_455 . ?
N21 C206 H20O 109.1 8_455 . ?
C205 C206 H20O 109.1 . . ?
N21 C206 H20P 109.1 8_455 . ?
C205 C206 H20P 109.1 . . ?
H20O C206 H20P 107.8 . . ?
C208 C207 N21 113.9(9) . . ?
C208 C207 H20K 108.8 . . ?
N21 C207 H20K 108.8 . . ?
C208 C207 H20L 108.8 . . ?
N21 C207 H20L 108.8 . . ?
H20K C207 H20L 107.7 . . ?
O23 C208 C207 121.0(13) . . ?
O23 C208 H20I 107.1 . . ?
C207 C208 H20I 107.1 . . ?
O23 C208 H20J 107.1 . . ?
C207 C208 H20J 107.1 . . ?
H20I C208 H20J 106.8 . . ?
O23 C209 C209 117.7(12) . 8_455 ?
C209 C209 K2 77.6(3) 8_455 . ?
O23 C209 H20Q 107.9 . . ?
C209 C209 H20Q 107.9 8_455 . ?
K2 C209 H20Q 143.0 . . ?
O23 C209 H20R 107.9 . . ?
C209 C209 H20R 107.9 8_455 . ?
K2 C209 H20R 105.5 . . ?
H20Q C209 H20R 107.2 . . ?
C1E C1E N1E 121.9(9) 7_545 . ?
C1E C1E H1E4 106.9 7_545 . ?
N1E C1E H1E4 106.9 . . ?
C1E C1E H1E5 106.9 7_545 . ?
N1E C1E H1E5 106.9 . . ?
H1E4 C1E H1E5 106.7 . . ?
C1E N1E H1E1 109.5 . . ?
C1E N1E H1E2 109.5 . . ?
H1E1 N1E H1E2 109.5 . . ?
C1E N1E H1E3 109.5 . . ?
H1E1 N1E H1E3 109.5 . . ?
H1E2 N1E H1E3 109.5 . . ?

loop_
_geom_bond_atom_site_label_1
_geom_bond_atom_site_label_2
_geom_bond_distance
_geom_bond_site_symmetry_2
_geom_bond_publ_flag
P1 P4 2.151(2) . ?
P1 P2 2.185(2) . ?
P1 P3 2.188(2) 6_654 ?
P2 P5 2.184(2) 6_654 ?
P2 P8 2.5623(17) . ?
P3 P1 2.188(2) 6_654 ?
P3 P6 2.200(2) . ?
P3 P8 2.4317(19) . ?
P4 P7 2.156(2) 6_654 ?
P5 P2 2.184(2) 6_654 ?
P5 P7 2.236(2) . ?
P5 P6 2.270(2) . ?
P6 P7 2.251(3) . ?
P7 P4 2.156(2) 6_654 ?
P8 Sn1 2.7148(13) 6_654 ?
K1 O5 2.770(6) . ?
K1 O3 2.813(4) . ?
K1 O6 2.830(6) . ?
K1 O4 2.835(4) . ?
K1 O1 2.857(5) . ?
K1 O2 2.862(6) . ?
K1 N1 2.963(6) . ?
K1 N2 3.010(7) . ?
N1 C113 1.421(10) . ?
N1 C107 1.463(10) . ?
N1 C101 1.499(11) . ?
N2 C112 1.445(13) . ?
N2 C106 1.451(11) . ?
N2 C118 1.545(18) . ?
O1 C102 1.404(10) . ?
O1 C103 1.432(10) . ?
O2 C104 1.377(12) . ?
O2 C105 1.445(12) . ?
O3 C108 1.413(8) . ?
O3 C109 1.423(7) . ?
O4 C111 1.403(10) . ?
O4 C110 1.409(8) . ?
O5 C115 1.363(13) . ?
O5 C114 1.441(13) . ?
O6 C117 1.352(16) . ?
O6 C116 1.464(15) . ?
C101 C102 1.493(12) . ?
C101 H10G 0.9900 . ?
C101 H10H 0.9900 . ?
C102 H10M 0.9900 . ?
C102 H10N 0.9900 . ?
C103 C104 1.453(14) . ?
C103 H10I 0.9900 . ?
C103 H10J 0.9900 . ?
C104 H10E 0.9900 . ?
C104 H10F 0.9900 . ?
C105 C106 1.527(16) . ?
C105 H10Q 0.9900 . ?
C105 H10R 0.9900 . ?
C106 H10O 0.9900 . ?
C106 H10P 0.9900 . ?
C107 C108 1.490(11) . ?
C107 H10C 0.9900 . ?
C107 H10D 0.9900 . ?
C108 H10K 0.9900 . ?
C108 H10L 0.9900 . ?
C109 C110 1.446(10) . ?
C109 H10A 0.9900 . ?
C109 H10B 0.9900 . ?
C110 H11A 0.9900 . ?
C110 H11B 0.9900 . ?
C111 C112 1.517(11) . ?
C111 H11I 0.9900 . ?
C111 H11J 0.9900 . ?
C112 H11C 0.9900 . ?
C112 H11D 0.9900 . ?
C113 C114 1.567(14) . ?
C113 H11G 0.9900 . ?
C113 H11H 0.9900 . ?
C114 H11O 0.9900 . ?
C114 H11P 0.9900 . ?
C115 C116 1.414(17) . ?
C115 H11E 0.9900 . ?
C115 H11F 0.9900 . ?
C116 H11M 0.9900 . ?
C116 H11N 0.9900 . ?
C117 C118 1.48(2) . ?
C117 H11Q 0.9900 . ?
C117 H11R 0.9900 . ?
C118 H11K 0.9900 . ?
C118 H11L 0.9900 . ?
K2 O23 2.797(7) 8_455 ?
K2 O23 2.797(7) . ?
K2 O21 2.821(5) . ?
K2 O21 2.821(5) 8_455 ?
K2 O22 2.833(5) 8_455 ?
K2 O22 2.833(5) . ?
K2 N21 2.988(7) . ?
K2 N21 2.988(7) 8_455 ?
N21 C201 1.467(12) . ?
N21 C206 1.477(11) 8_455 ?
N21 C207 1.479(12) . ?
O21 C203 1.423(8) . ?
O21 C202 1.429(9) . ?
O22 C204 1.414(7) . ?
O22 C205 1.416(9) . ?
O23 C209 1.170(15) . ?
O23 C208 1.360(13) . ?
C201 C202 1.540(13) . ?
C201 H20E 0.9900 . ?
C201 H20F 0.9900 . ?
C202 H20G 0.9900 . ?
C202 H20H 0.9900 . ?
C203 C204 1.460(10) . ?
C203 H20C 0.9900 . ?
C203 H20D 0.9900 . ?
C204 H20A 0.9900 . ?
C204 H20B 0.9900 . ?
C205 C206 1.506(12) . ?
C205 H20M 0.9900 . ?
C205 H20N 0.9900 . ?
C206 N21 1.477(11) 8_455 ?
C206 H20O 0.9900 . ?
C206 H20P 0.9900 . ?
C207 C208 1.405(15) . ?
C207 H20K 0.9900 . ?
C207 H20L 0.9900 . ?
C208 H20I 0.9900 . ?
C208 H20J 0.9900 . ?
C209 C209 1.51(3) 8_455 ?
C209 H20Q 0.9900 . ?
C209 H20R 0.9900 . ?
C1E C1E 1.41(3) 7_545 ?
C1E N1E 1.491(17) . ?
C1E H1E4 0.9900 . ?
C1E H1E5 0.9900 . ?
N1E H1E1 0.9100 . ?
N1E H1E2 0.9100 . ?
N1E H1E3 0.9100 . ?
